data_2007510
loop_
_publ_author_name
'Kumar, Naresh'
'Roy, Sucharita'
'Parmar, Virinder S.'
'Errington, William'

_publ_section_title
;
 2',4'-Dihydroxy-2-[3-(4-methylphenyl)isoxazol-5-yl]acetophenone
;
_journal_issue 8
_journal_name_full 'Acta Crystallographica Section C'
_journal_page_first 1123
_journal_page_last 1125
_journal_paper_doi 10.1107/S0108270198003102
_journal_volume 54
_journal_year 1998
_chemical_formula_moiety 'C18 H15 N O4'
_chemical_formula_sum 'C18 H15 N O4'
_chemical_formula_weight 309.31
_chemical_name_systematic
;
 2',4'-dihydroxy-2-[3"-(4"'-methylphenyl)isoxazol-5"-yl]acetophenone
;
_space_group_IT_number 14
_symmetry_cell_setting monoclinic
_symmetry_space_group_name_Hall '-P 2ybc'
_symmetry_space_group_name_H-M 'P 1 21/c 1'
_audit_creation_method SHELXL-97
_cell_angle_alpha 90.00
_cell_angle_beta 101.064(3)
_cell_angle_gamma 90.00
_cell_formula_units_Z 4
_cell_length_a 7.9188(14)
_cell_length_b 15.010(3)
_cell_length_c 13.422(2)
_cell_measurement_reflns_used 4695
_cell_measurement_temperature 180(2)
_cell_measurement_theta_max 28.53
_cell_measurement_theta_min 2.06
_cell_volume 1565.7(5)
_computing_cell_refinement 'SAINT (Siemens, 1995)'
_computing_data_collection 'SMART (Siemens, 1994a)'
_computing_data_reduction SAINT
_computing_molecular_graphics SHELXTL/PC
_computing_publication_material SHELXTL/PC
_computing_structure_refinement 'SHELXL97 (Sheldrick, 1997)'
_computing_structure_solution 'SHELXTL/PC (Siemens, 1994b)'
_diffrn_ambient_temperature 180(2)
_diffrn_detector_area_resol_mean 8.192
_diffrn_measured_fraction_theta_full 0.887
_diffrn_measured_fraction_theta_max 0.887
_diffrn_measurement_device_type 'Siemens SMART CCD area-detector'
_diffrn_measurement_method \w
_diffrn_radiation_monochromator graphite
_diffrn_radiation_source 'normal-focus sealed tube'
_diffrn_radiation_type MoK\a
_diffrn_radiation_wavelength 0.71073
_diffrn_reflns_av_R_equivalents 0.028
_diffrn_reflns_av_sigmaI/netI 0.0419
_diffrn_reflns_limit_h_max 10
_diffrn_reflns_limit_h_min -9
_diffrn_reflns_limit_k_max 14
_diffrn_reflns_limit_k_min -19
_diffrn_reflns_limit_l_max 17
_diffrn_reflns_limit_l_min -17
_diffrn_reflns_number 9463
_diffrn_reflns_theta_full 28.53
_diffrn_reflns_theta_max 28.53
_diffrn_reflns_theta_min 2.06
_diffrn_standards_decay_% none
_exptl_absorpt_coefficient_mu 0.093
_exptl_absorpt_correction_type none
_exptl_crystal_colour colourless
_exptl_crystal_density_diffrn 1.312
_exptl_crystal_density_method 'not measured'
_exptl_crystal_description block
_exptl_crystal_F_000 648
_exptl_crystal_size_max 0.50
_exptl_crystal_size_mid 0.24
_exptl_crystal_size_min 0.20
_refine_diff_density_max 0.211
_refine_diff_density_min -0.202
_refine_ls_extinction_method none
_refine_ls_goodness_of_fit_ref 0.990
_refine_ls_hydrogen_treatment 'H atoms riding'
_refine_ls_matrix_type full
_refine_ls_number_parameters 213
_refine_ls_number_reflns 3667
_refine_ls_number_restraints 0
_refine_ls_restrained_S_all 0.990
_refine_ls_R_factor_all 0.073
_refine_ls_R_factor_gt 0.043
_refine_ls_shift/su_max 0.001
_refine_ls_shift/su_mean 0.000
_refine_ls_structure_factor_coef Fsqd
_refine_ls_weighting_details 'w = 1/[\s^2^(Fo^2^)+(0.0581P)^2^] where P = (Fo^2^+2Fc^2^)/3'
_refine_ls_weighting_scheme calc
_refine_ls_wR_factor_ref 0.111
_reflns_number_gt 2462
_reflns_number_total 3667
_reflns_threshold_expression I>2\s(I)
_cod_data_source_file cf1247.cif
_cod_data_source_block nn1
_cod_depositor_comments
;
The following automatic conversions were performed:

'_refine_ls_weighting_scheme' value 'calc w =
1/[\s^2^(Fo^2^)+(0.0581P)^2^] where P = (Fo^2^+2Fc^2^)/3' was changed
to 'calc'. New tag '_refine_ls_weighting_details' was created. The
value of the new tag was set to 'w = 1/[\s^2^(Fo^2^)+(0.0581P)^2^]
where P = (Fo^2^+2Fc^2^)/3'.

Automatic conversion script
Id: cif_fix_values 3143 2015-03-26 13:38:13Z robertas 
;
_cod_original_sg_symbol_H-M 'P 21/c'
_cod_database_code 2007510

loop_
_symmetry_equiv_pos_as_xyz
'x, y, z'
'-x, y+1/2, -z+1/2'
'-x, -y, -z'
'x, -y-1/2, z-1/2'

loop_
_atom_site_label
_atom_site_fract_x
_atom_site_fract_y
_atom_site_fract_z
_atom_site_U_iso_or_equiv
_atom_site_adp_type
_atom_site_calc_flag
_atom_site_refinement_flags
_atom_site_occupancy
_atom_site_disorder_assembly
_atom_site_disorder_group
_atom_site_type_symbol
O1 -.28233(12) -.03964(7) .12251(8) .0424(3) Uani d . 1 . . O
O1" -.33237(12) -.25229(7) .10277(8) .0378(3) Uani d . 1 . . O
O2' -.10540(13) .07196(7) .24257(8) .0384(3) Uani d . 1 . . O
H2' -.1955 .0479 .2107 .076(7) Uiso calc R 1 . . H
O4' .49725(12) .07582(7) .25793(8) .0369(3) Uani d . 1 . . O
H4' .4908 .1130 .3038 .061(6) Uiso calc R 1 . . H
N2" -.49432(15) -.29352(8) .09223(9) .0367(3) Uani d . 1 . . N
C1 -.15098(17) -.07012(9) .09909(10) .0288(3) Uani d . 1 . . C
C2 -.16987(17) -.14812(9) .02523(11) .0310(3) Uani d . 1 . . C
H2A -.1660 -.1259 -.0437 .037 Uiso calc R 1 . . H
H2B -.0725 -.1898 .0456 .037 Uiso calc R 1 . . H
C1' .01766(16) -.03332(9) .13979(10) .0267(3) Uani d . 1 . . C
C2' .03290(17) .03672(9) .21128(10) .0283(3) Uani d . 1 . . C
C3' .19274(17) .07308(9) .25171(10) .0300(3) Uani d . 1 . . C
H3'A .2013 .1203 .2995 .036 Uiso calc R 1 . . H
C4' .33935(17) .04069(10) .22261(10) .0305(3) Uani d . 1 . . C
C5' .32823(18) -.02928(10) .15218(11) .0353(4) Uani d . 1 . . C
H5'A .4289 -.0517 .1322 .042 Uiso calc R 1 . . H
C6' .17039(18) -.06472(9) .11276(11) .0323(3) Uani d . 1 . . C
H6'A .1635 -.1122 .0654 .039 Uiso calc R 1 . . H
C3" -.58764(18) -.26124(9) .00825(10) .0278(3) Uani d . 1 . . C
C4" -.49058(18) -.19898(9) -.03749(10) .0303(3) Uani d . 1 . . C
H4"A -.5279 -.1662 -.0982 .036 Uiso calc R 1 . . H
C5" -.33527(17) -.19645(9) .02333(10) .0288(3) Uani d . 1 . . C
C1"' -.76532(17) -.29282(9) -.02647(10) .0289(3) Uani d . 1 . . C
C2"' -.84599(19) -.34678(10) .03518(11) .0360(4) Uani d . 1 . . C
H2"B -.7866 -.3622 .1013 .043 Uiso calc R 1 . . H
C3"' -1.0108(2) -.37794(10) .00116(13) .0389(4) Uani d . 1 . . C
H3"A -1.0624 -.4152 .0441 .047 Uiso calc R 1 . . H
C4"' -1.10285(19) -.35612(10) -.09418(12) .0379(4) Uani d . 1 . . C
C5"' -1.0236(2) -.30186(11) -.15482(12) .0428(4) Uani d . 1 . . C
H5"A -1.0847 -.2856 -.2203 .051 Uiso calc R 1 . . H
C6"' -.8573(2) -.27065(10) -.12237(11) .0377(4) Uani d . 1 . . C
H6"A -.8058 -.2339 -.1659 .045 Uiso calc R 1 . . H
C7"' -1.2842(2) -.39063(12) -.12974(14) .0529(5) Uani d . 1 . . C
H7"A -1.3396 -.3574 -.1901 .079 Uiso calc R 1 . . H
H7"B -1.3502 -.3827 -.0756 .079 Uiso calc R 1 . . H
H7"C -1.2801 -.4540 -.1465 .079 Uiso calc R 1 . . H

loop_
_atom_site_aniso_label
_atom_site_aniso_U_11
_atom_site_aniso_U_22
_atom_site_aniso_U_33
_atom_site_aniso_U_12
_atom_site_aniso_U_13
_atom_site_aniso_U_23
O1 .0243(5) .0473(7) .0575(7) -.0048(5) .0127(5) -.0198(5)
O1" .0270(6) .0387(6) .0440(6) -.0069(4) -.0026(4) .0104(5)
O2' .0264(6) .0407(6) .0507(7) -.0022(5) .0137(5) -.0164(5)
O4' .0238(5) .0405(6) .0445(6) -.0020(4) .0018(4) -.0126(5)
N2" .0251(7) .0380(7) .0436(7) -.0074(5) -.0021(5) .0092(6)
C1 .0254(8) .0288(7) .0328(7) -.0007(6) .0072(6) -.0002(6)
C2 .0258(8) .0296(8) .0380(8) -.0017(6) .0072(6) -.0045(6)
C1' .0235(7) .0257(7) .0313(7) -.0005(6) .0058(5) -.0010(6)
C2' .0254(7) .0288(7) .0319(7) .0007(6) .0084(6) -.0008(6)
C3' .0292(8) .0301(8) .0304(7) -.0010(6) .0052(6) -.0077(6)
C4' .0230(7) .0320(8) .0341(8) -.0017(6) -.0001(6) -.0010(6)
C5' .0229(7) .0365(9) .0467(9) .0022(6) .0069(6) -.0099(7)
C6' .0279(8) .0295(8) .0393(8) -.0001(6) .0059(6) -.0091(6)
C3" .0284(8) .0227(7) .0314(7) .0002(6) .0032(6) -.0006(6)
C4" .0283(8) .0287(8) .0322(7) -.0032(6) .0017(6) .0023(6)
C5" .0294(8) .0236(7) .0334(7) -.0009(6) .0059(6) -.0012(6)
C1"' .0260(7) .0247(7) .0346(8) .0001(6) .0024(6) -.0021(6)
C2"' .0316(8) .0363(8) .0389(8) -.0022(7) .0042(6) .0048(7)
C3"' .0347(9) .0347(8) .0492(9) -.0058(7) .0127(7) -.0023(7)
C4"' .0299(8) .0336(8) .0493(9) -.0019(7) .0056(7) -.0170(7)
C5"' .0383(9) .0452(10) .0393(9) .0004(7) -.0067(7) -.0050(7)
C6"' .0368(9) .0364(9) .0376(8) -.0044(7) .0018(7) .0022(6)
C7"' .0349(10) .0544(11) .0674(12) -.0105(8) .0050(8) -.0258(9)

loop_
_atom_type_symbol
_atom_type_description
_atom_type_scat_dispersion_real
_atom_type_scat_dispersion_imag
_atom_type_scat_source
C C 0.0033 0.0016 'International Tables Vol C Tables 4.2.6.8 and 6.1.1.4'
H H 0.0000 0.0000 'International Tables Vol C Tables 4.2.6.8 and 6.1.1.4'
N N 0.0061 0.0033 'International Tables Vol C Tables 4.2.6.8 and 6.1.1.4'
O O 0.0106 0.0060 'International Tables Vol C Tables 4.2.6.8 and 6.1.1.4'

loop_
_geom_angle_atom_site_label_1
_geom_angle_atom_site_label_2
_geom_angle_atom_site_label_3
_geom_angle
_geom_angle_publ_flag
C5" O1" N2" 108.43(9) ?
C3" N2" O1" 105.99(11) ?
O1 C1 C1' 121.60(13) ?
O1 C1 C2 118.01(12) ?
C1' C1 C2 120.39(12) ?
C5" C2 C1 111.16(11) ?
C6' C1' C2' 117.27(12) ?
C6' C1' C1 123.31(12) ?
C2' C1' C1 119.42(12) ?
O2' C2' C3' 117.13(12) ?
O2' C2' C1' 122.19(12) ?
C3' C2' C1' 120.67(13) ?
C4' C3' C2' 120.20(13) ?
O4' C4' C3' 122.18(13) ?
O4' C4' C5' 117.43(13) ?
C3' C4' C5' 120.37(13) ?
C6' C5' C4' 119.06(14) ?
C5' C6' C1' 122.43(13) ?
N2" C3" C4" 110.52(12) y
N2" C3" C1"' 119.85(12) y
C4" C3" C1"' 129.61(12) ?
C5" C4" C3" 105.35(12) y
C4" C5" O1" 109.71(12) y
C4" C5" C2 136.38(13) ?
O1" C5" C2 113.91(11) ?
C6"' C1"' C2"' 117.95(13) ?
C6"' C1"' C3" 120.93(13) ?
C2"' C1"' C3" 121.12(12) ?
C3"' C2"' C1"' 120.78(14) ?
C2"' C3"' C4"' 121.50(15) ?
C5"' C4"' C3"' 117.72(14) ?
C5"' C4"' C7"' 121.68(15) ?
C3"' C4"' C7"' 120.61(15) ?
C4"' C5"' C6"' 121.62(14) ?
C5"' C6"' C1"' 120.42(14) ?

loop_
_geom_bond_atom_site_label_1
_geom_bond_atom_site_label_2
_geom_bond_site_symmetry_2
_geom_bond_distance
_geom_bond_publ_flag
O1 C1 . 1.2311(16) ?
O1" C5" . 1.3530(16) y
O1" N2" . 1.4064(15) y
O2' C2' . 1.3535(16) ?
O4' C4' . 1.3560(16) ?
N2" C3" . 1.3160(17) y
C1 C1' . 1.4515(18) ?
C1 C2 . 1.5228(19) ?
C2 C5" . 1.4931(18) ?
C1' C6' . 1.4088(19) ?
C1' C2' . 1.4129(19) ?
C2' C3' . 1.3896(18) ?
C3' C4' . 1.3823(19) ?
C4' C5' . 1.405(2) ?
C5' C6' . 1.3680(19) ?
C3" C4" . 1.4220(19) ?
C3" C1"' . 1.4730(19) ?
C4" C5" . 1.3398(18) ?
C1"' C6"' . 1.3923(19) ?
C1"' C2"' . 1.397(2) ?
C2"' C3"' . 1.379(2) ?
C3"' C4"' . 1.385(2) ?
C4"' C5"' . 1.384(2) ?
C4"' C7"' . 1.515(2) ?
C5"' C6"' . 1.387(2) ?

loop_
_geom_torsion_atom_site_label_1
_geom_torsion_atom_site_label_2
_geom_torsion_atom_site_label_3
_geom_torsion_atom_site_label_4
_geom_torsion
_geom_torsion_publ_flag
C5" O1" N2" C3" -0.22(15) ?
O1 C1 C2 C5" -21.51(19) ?
C1' C1 C2 C5" 158.68(12) ?
O1 C1 C1' C6' -178.22(14) y
C2 C1 C1' C6' 1.6(2) ?
O1 C1 C1' C2' 2.7(2) ?
C2 C1 C1' C2' -177.51(13) y
C6' C1' C2' O2' 179.96(13) ?
C1 C1' C2' O2' -0.9(2) ?
C6' C1' C2' C3' 0.7(2) ?
C1 C1' C2' C3' 179.83(12) ?
O2' C2' C3' C4' -179.59(13) ?
C1' C2' C3' C4' -0.3(2) ?
C2' C3' C4' O4' 178.11(12) ?
C2' C3' C4' C5' -0.1(2) ?
O4' C4' C5' C6' -178.20(13) ?
C3' C4' C5' C6' 0.1(2) ?
C4' C5' C6' C1' 0.3(2) ?
C2' C1' C6' C5' -0.7(2) ?
C1 C1' C6' C5' -179.83(13) ?
O1" N2" C3" C4" -0.05(15) ?
O1" N2" C3" C1"' 178.51(11) ?
N2" C3" C4" C5" 0.30(16) ?
C1"' C3" C4" C5" -178.08(14) ?
C3" C4" C5" O1" -0.43(16) ?
C3" C4" C5" C2 -179.95(15) ?
N2" O1" C5" C4" 0.41(16) ?
N2" O1" C5" C2 -179.95(11) ?
C1 C2 C5" C4" 100.86(19) ?
C1 C2 C5" O1" -78.65(15) ?
N2" C3" C1"' C6"' -169.82(14) ?
C4" C3" C1"' C6"' 8.4(2) y
N2" C3" C1"' C2"' 9.4(2) y
C4" C3" C1"' C2"' -172.37(14) ?
C6"' C1"' C2"' C3"' 0.9(2) ?
C3" C1"' C2"' C3"' -178.35(13) ?
C1"' C2"' C3"' C4"' -0.9(2) ?
C2"' C3"' C4"' C5"' 0.2(2) ?
C2"' C3"' C4"' C7"' -179.60(14) ?
C3"' C4"' C5"' C6"' 0.6(2) ?
C7"' C4"' C5"' C6"' -179.70(15) ?
C4"' C5"' C6"' C1"' -0.5(2) ?
C2"' C1"' C6"' C5"' -0.2(2) ?
C3" C1"' C6"' C5"' 179.04(13) ?

loop_
_cod_related_entry_id
_cod_related_entry_database
_cod_related_entry_code
1 ChemSpider 21136948
